data_7103106
loop_
_publ_author_name
'Cohen, Ad'
'Yeori, Adi'
'Kopilov, Jacob'
'Goldberg, Israel'
'Kol, Moshe'

_publ_section_title
;
 Construction of C1-symmetric zirconium complexes by the design of new
 Salan ligands. Coordination chemistry and preliminary polymerisation
 catalysis studies.
;
_journal_issue 18
_journal_name_full 'Chemical communications (Cambridge, England)'
_journal_page_first 2149
_journal_page_last 2151
_journal_paper_doi 10.1039/b719834e
_journal_year 2008
_chemical_formula_moiety 'C34 H54 Cl2 N2 O4 Zr, C5 H12'
_chemical_formula_sum 'C39 H66 Cl2 N2 O4 Zr'
_chemical_formula_weight 789.06
_chemical_name_systematic
;
?
;
_space_group_IT_number 14
_symmetry_cell_setting monoclinic
_symmetry_space_group_name_Hall '-P 2ybc'
_symmetry_space_group_name_H-M 'P 1 21/c 1'
_atom_sites_solution_hydrogens geom
_atom_sites_solution_primary direct
_atom_sites_solution_secondary difmap
_audit_creation_method SHELXL-97
_cell_angle_alpha 90.00
_cell_angle_beta 94.8897(6)
_cell_angle_gamma 90.00
_cell_formula_units_Z 8
_cell_length_a 15.1736(2)
_cell_length_b 15.2555(2)
_cell_length_c 36.9388(5)
_cell_measurement_reflns_used 15694
_cell_measurement_temperature 110(2)
_cell_measurement_theta_max 28.18
_cell_measurement_theta_min 2.13
_cell_volume 8519.5(2)
_computing_cell_refinement Denzo
_computing_data_collection 'Collect, Nonius B.V.'
_computing_data_reduction 'Denzo & Scalepack'
_computing_structure_refinement 'SHELXL-97 (Sheldrick, 1997)'
_computing_structure_solution SIR-97
_diffrn_ambient_temperature 110(2)
_diffrn_detector_area_resol_mean 12.8
_diffrn_measured_fraction_theta_full 0.959
_diffrn_measured_fraction_theta_max 0.959
_diffrn_measurement_device_type 'Nonius KappaCCD'
_diffrn_measurement_method '1 deg. \f and \w scans'
_diffrn_radiation_monochromator graphite
_diffrn_radiation_source 'fine-focus sealed tube'
_diffrn_radiation_type MoK\a
_diffrn_radiation_wavelength 0.71073
_diffrn_reflns_av_R_equivalents 0.0580
_diffrn_reflns_av_sigmaI/netI 0.0987
_diffrn_reflns_limit_h_max 20
_diffrn_reflns_limit_h_min 0
_diffrn_reflns_limit_k_max 20
_diffrn_reflns_limit_k_min 0
_diffrn_reflns_limit_l_max 48
_diffrn_reflns_limit_l_min -48
_diffrn_reflns_number 45312
_diffrn_reflns_theta_full 28.18
_diffrn_reflns_theta_max 28.18
_diffrn_reflns_theta_min 2.13
_diffrn_standards_number 0
_exptl_absorpt_coefficient_mu 0.421
_exptl_absorpt_correction_type none
_exptl_crystal_colour colorless
_exptl_crystal_density_diffrn 1.230
_exptl_crystal_density_method 'not measured'
_exptl_crystal_description prism
_exptl_crystal_F_000 3360
_exptl_crystal_size_max 0.25
_exptl_crystal_size_mid 0.25
_exptl_crystal_size_min 0.15
_refine_diff_density_max 1.208
_refine_diff_density_min -0.618
_refine_diff_density_rms 0.091
_refine_ls_extinction_method none
_refine_ls_goodness_of_fit_ref 0.974
_refine_ls_hydrogen_treatment constr
_refine_ls_matrix_type full
_refine_ls_number_parameters 897
_refine_ls_number_reflns 20076
_refine_ls_number_restraints 0
_refine_ls_restrained_S_all 0.974
_refine_ls_R_factor_all 0.1237
_refine_ls_R_factor_gt 0.0579
_refine_ls_shift/su_max 0.049
_refine_ls_shift/su_mean 0.002
_refine_ls_structure_factor_coef Fsqd
_refine_ls_weighting_details 'calc w=1/[\s^2^(Fo^2^)+(0.0845P)^2^+0.0000P] where P=(Fo^2^+2Fc^2^)/3'
_refine_ls_weighting_scheme calc
_refine_ls_wR_factor_gt 0.1320
_refine_ls_wR_factor_ref 0.1618
_reflns_number_gt 11535
_reflns_number_total 20076
_reflns_threshold_expression >2sigma(I)
_cod_data_source_file b719834e.txt
_cod_data_source_block mk180
_cod_original_sg_symbol_H-M 'P 21/c'
_cod_database_code 7103106

loop_
_symmetry_equiv_pos_as_xyz
'x, y, z'
'-x, y+1/2, -z+1/2'
'-x, -y, -z'
'x, -y-1/2, z-1/2'

loop_
_atom_site_label
_atom_site_type_symbol
_atom_site_fract_x
_atom_site_fract_y
_atom_site_fract_z
_atom_site_U_iso_or_equiv
_atom_site_adp_type
_atom_site_occupancy
_atom_site_symmetry_multiplicity
_atom_site_calc_flag
_atom_site_refinement_flags
_atom_site_disorder_assembly
_atom_site_disorder_group
Zr1 Zr 0.84475(2) 0.14071(2) 0.084518(9) 0.02408(10) Uani 1 1 d . . .
O2 O 0.86170(15) 0.27103(14) 0.07862(6) 0.0273(5) Uani 1 1 d . . .
O3 O 0.86344(14) 0.00891(15) 0.07652(6) 0.0283(6) Uani 1 1 d . . .
O4 O 0.72141(15) 0.13668(15) 0.06814(6) 0.0304(6) Uani 1 1 d . . .
O5 O 0.85465(15) 0.13925(14) 0.13730(6) 0.0284(5) Uani 1 1 d . . .
N6 N 0.89183(19) 0.15315(17) 0.02257(8) 0.0270(7) Uani 1 1 d . . .
N7 N 1.00874(18) 0.12415(18) 0.08880(8) 0.0259(6) Uani 1 1 d . . .
C8 C 0.8550(2) 0.3365(2) 0.05407(9) 0.0249(8) Uani 1 1 d . . .
C9 C 0.8521(2) 0.4252(2) 0.06549(9) 0.0272(8) Uani 1 1 d . . .
C10 C 0.8470(2) 0.4902(2) 0.03859(10) 0.0279(8) Uani 1 1 d . . .
H10 H 0.8454 0.5497 0.0460 0.033 Uiso 1 1 calc R . .
C11 C 0.8442(2) 0.4724(2) 0.00162(10) 0.0283(8) Uani 1 1 d . . .
C12 C 0.8461(2) 0.3843(2) -0.00845(10) 0.0293(8) Uani 1 1 d . . .
H12 H 0.8448 0.3702 -0.0335 0.035 Uiso 1 1 calc R . .
C13 C 0.8499(2) 0.3161(2) 0.01677(9) 0.0267(8) Uani 1 1 d . . .
C14 C 0.8394(2) 0.2245(2) 0.00284(9) 0.0295(8) Uani 1 1 d . . .
H14A H 0.8545 0.2243 -0.0227 0.035 Uiso 1 1 calc R . .
H14B H 0.7760 0.2089 0.0026 0.035 Uiso 1 1 calc R . .
C15 C 0.8735(2) 0.0726(2) 0.00070(10) 0.0343(9) Uani 1 1 d . . .
H15A H 0.8862 0.0835 -0.0245 0.051 Uiso 1 1 calc R . .
H15B H 0.8112 0.0563 0.0013 0.051 Uiso 1 1 calc R . .
H15C H 0.9111 0.0247 0.0108 0.051 Uiso 1 1 calc R . .
C16 C 0.9869(2) 0.1747(2) 0.02457(10) 0.0312(8) Uani 1 1 d . . .
H16A H 0.9957 0.2366 0.0321 0.037 Uiso 1 1 calc R . .
H16B H 1.0089 0.1678 0.0003 0.037 Uiso 1 1 calc R . .
C17 C 1.0398(2) 0.1148(2) 0.05180(10) 0.0303(8) Uani 1 1 d . . .
H17A H 1.0329 0.0531 0.0437 0.036 Uiso 1 1 calc R . .
H17B H 1.1034 0.1300 0.0526 0.036 Uiso 1 1 calc R . .
C18 C 1.0498(2) 0.2028(2) 0.10692(10) 0.0331(9) Uani 1 1 d . . .
H18A H 1.0307 0.2077 0.1315 0.050 Uiso 1 1 calc R . .
H18B H 1.0315 0.2553 0.0930 0.050 Uiso 1 1 calc R . .
H18C H 1.1144 0.1973 0.1083 0.050 Uiso 1 1 calc R . .
C19 C 1.0368(2) 0.0476(2) 0.11217(10) 0.0290(8) Uani 1 1 d . . .
H19A H 1.0130 0.0554 0.1361 0.035 Uiso 1 1 calc R . .
H19B H 1.1022 0.0482 0.1163 0.035 Uiso 1 1 calc R . .
C20 C 1.0084(2) -0.0419(2) 0.09740(9) 0.0280(8) Uani 1 1 d . . .
C21 C 0.9234(2) -0.0558(2) 0.08033(9) 0.0275(8) Uani 1 1 d . . .
C22 C 0.9029(2) -0.1392(2) 0.06667(9) 0.0300(8) Uani 1 1 d . . .
C23 C 0.9592(2) -0.2096(2) 0.07224(9) 0.0330(9) Uani 1 1 d . . .
H23 H 0.9425 -0.2663 0.0634 0.040 Uiso 1 1 calc R . .
C24 C 1.0405(2) -0.1955(2) 0.09097(10) 0.0333(9) Uani 1 1 d . . .
C25 C 1.0661(2) -0.1120(2) 0.10272(10) 0.0306(8) Uani 1 1 d . . .
H25 H 1.1235 -0.1029 0.1145 0.037 Uiso 1 1 calc R . .
C26 C 0.8505(2) 0.4488(2) 0.10579(10) 0.0280(8) Uani 1 1 d . . .
C27 C 0.7676(2) 0.4099(3) 0.12042(10) 0.0375(9) Uani 1 1 d . . .
H27A H 0.7149 0.4344 0.1070 0.056 Uiso 1 1 calc R . .
H27B H 0.7670 0.4243 0.1463 0.056 Uiso 1 1 calc R . .
H27C H 0.7679 0.3461 0.1174 0.056 Uiso 1 1 calc R . .
C28 C 0.9326(2) 0.4133(3) 0.12848(10) 0.0389(10) Uani 1 1 d . . .
H28A H 0.9340 0.3492 0.1266 0.058 Uiso 1 1 calc R . .
H28B H 0.9301 0.4302 0.1540 0.058 Uiso 1 1 calc R . .
H28C H 0.9861 0.4378 0.1193 0.058 Uiso 1 1 calc R . .
C29 C 0.8497(3) 0.5481(2) 0.11156(11) 0.0486(11) Uani 1 1 d . . .
H29A H 0.9042 0.5735 0.1037 0.073 Uiso 1 1 calc R . .
H29B H 0.8457 0.5608 0.1374 0.073 Uiso 1 1 calc R . .
H29C H 0.7986 0.5736 0.0973 0.073 Uiso 1 1 calc R . .
C30 C 0.8382(2) 0.5441(2) -0.02752(10) 0.0315(8) Uani 1 1 d . . .
C31 C 0.8497(3) 0.6358(2) -0.01061(11) 0.0483(11) Uani 1 1 d . . .
H31A H 0.8034 0.6460 0.0058 0.072 Uiso 1 1 calc R . .
H31B H 0.8453 0.6801 -0.0299 0.072 Uiso 1 1 calc R . .
H31C H 0.9079 0.6399 0.0030 0.072 Uiso 1 1 calc R . .
C32 C 0.9109(3) 0.5320(3) -0.05347(11) 0.0492(11) Uani 1 1 d . . .
H32A H 0.9689 0.5318 -0.0395 0.074 Uiso 1 1 calc R . .
H32B H 0.9084 0.5804 -0.0710 0.074 Uiso 1 1 calc R . .
H32C H 0.9020 0.4763 -0.0664 0.074 Uiso 1 1 calc R . .
C33 C 0.7470(2) 0.5395(3) -0.04914(11) 0.0462(11) Uani 1 1 d . . .
H33A H 0.7384 0.4810 -0.0598 0.069 Uiso 1 1 calc R . .
H33B H 0.7440 0.5834 -0.0686 0.069 Uiso 1 1 calc R . .
H33C H 0.7007 0.5512 -0.0329 0.069 Uiso 1 1 calc R . .
C34 C 0.6292(2) 0.1355(3) 0.05834(11) 0.0363(9) Uani 1 1 d . . .
C35 C 0.5992(3) 0.2291(3) 0.04930(14) 0.0638(14) Uani 1 1 d . . .
H35A H 0.6087 0.2657 0.0711 0.096 Uiso 1 1 calc R . .
H35B H 0.5363 0.2291 0.0408 0.096 Uiso 1 1 calc R . .
H35C H 0.6336 0.2527 0.0302 0.096 Uiso 1 1 calc R . .
C36 C 0.6122(3) 0.0761(3) 0.02556(12) 0.0565(13) Uani 1 1 d . . .
H36A H 0.6352 0.1038 0.0043 0.085 Uiso 1 1 calc R . .
H36B H 0.5485 0.0663 0.0208 0.085 Uiso 1 1 calc R . .
H36C H 0.6421 0.0198 0.0304 0.085 Uiso 1 1 calc R . .
C37 C 0.5835(3) 0.0999(3) 0.09044(12) 0.0606(14) Uani 1 1 d . . .
H37A H 0.6095 0.0432 0.0979 0.091 Uiso 1 1 calc R . .
H37B H 0.5202 0.0924 0.0833 0.091 Uiso 1 1 calc R . .
H37C H 0.5914 0.1412 0.1108 0.091 Uiso 1 1 calc R . .
C38 C 0.8363(2) 0.1212(2) 0.17330(10) 0.0310(9) Uani 1 1 d . . .
C39 C 0.7532(2) 0.1701(3) 0.18115(10) 0.0425(10) Uani 1 1 d . . .
H39A H 0.7625 0.2332 0.1783 0.064 Uiso 1 1 calc R . .
H39B H 0.7395 0.1579 0.2061 0.064 Uiso 1 1 calc R . .
H39C H 0.7038 0.1510 0.1642 0.064 Uiso 1 1 calc R . .
C40 C 0.9145(2) 0.1529(3) 0.19923(11) 0.0449(11) Uani 1 1 d . . .
H40A H 0.9682 0.1210 0.1941 0.067 Uiso 1 1 calc R . .
H40B H 0.9018 0.1420 0.2244 0.067 Uiso 1 1 calc R . .
H40C H 0.9235 0.2158 0.1957 0.067 Uiso 1 1 calc R . .
C41 C 0.8241(3) 0.0225(3) 0.17686(12) 0.0538(12) Uani 1 1 d . . .
H41A H 0.7770 0.0027 0.1589 0.081 Uiso 1 1 calc R . .
H41B H 0.8081 0.0087 0.2014 0.081 Uiso 1 1 calc R . .
H41C H 0.8795 -0.0073 0.1726 0.081 Uiso 1 1 calc R . .
Cl42 Cl 1.11200(7) -0.28401(6) 0.10002(3) 0.0448(3) Uani 1 1 d . . .
Cl43 Cl 0.80020(7) -0.15562(6) 0.04266(3) 0.0456(3) Uani 1 1 d . . .
Zr44 Zr 0.63794(2) 0.40986(2) 0.292167(9) 0.02710(10) Uani 1 1 d . . .
O45 O 0.55610(15) 0.39954(15) 0.24552(6) 0.0309(6) Uani 1 1 d . . .
O46 O 0.68698(15) 0.44022(15) 0.34511(6) 0.0310(6) Uani 1 1 d . . .
O47 O 0.64956(15) 0.28713(15) 0.30154(7) 0.0311(6) Uani 1 1 d . . .
O48 O 0.74051(14) 0.44784(15) 0.26885(6) 0.0314(6) Uani 1 1 d . . .
N49 N 0.48909(18) 0.4187(2) 0.31355(8) 0.0324(7) Uani 1 1 d . . .
N50 N 0.5977(2) 0.56695(19) 0.29840(8) 0.0336(7) Uani 1 1 d . . .
C51 C 0.4725(2) 0.3858(2) 0.23151(10) 0.0295(8) Uani 1 1 d . . .
C52 C 0.4478(2) 0.3932(2) 0.19378(10) 0.0269(8) Uani 1 1 d . . .
C53 C 0.3575(2) 0.3862(2) 0.18251(10) 0.0297(8) Uani 1 1 d . . .
H53 H 0.3402 0.3923 0.1573 0.036 Uiso 1 1 calc R . .
C54 C 0.2915(2) 0.3708(2) 0.20561(10) 0.0287(8) Uani 1 1 d . . .
C55 C 0.3191(2) 0.3587(2) 0.24228(10) 0.0305(8) Uani 1 1 d . . .
H55 H 0.2762 0.3459 0.2588 0.037 Uiso 1 1 calc R . .
C56 C 0.4077(2) 0.3649(2) 0.25535(10) 0.0304(8) Uani 1 1 d . . .
C57 C 0.4340(2) 0.3482(2) 0.29475(10) 0.0358(9) Uani 1 1 d . . .
H57A H 0.3796 0.3406 0.3075 0.043 Uiso 1 1 calc R . .
H57B H 0.4673 0.2924 0.2970 0.043 Uiso 1 1 calc R . .
C58 C 0.4909(2) 0.4008(3) 0.35307(10) 0.0414(10) Uani 1 1 d . . .
H58A H 0.4302 0.3974 0.3602 0.062 Uiso 1 1 calc R . .
H58B H 0.5226 0.4481 0.3666 0.062 Uiso 1 1 calc R . .
H58C H 0.5212 0.3450 0.3586 0.062 Uiso 1 1 calc R . .
C59 C 0.4489(2) 0.5059(2) 0.30523(11) 0.0385(10) Uani 1 1 d . . .
H59A H 0.3953 0.5127 0.3185 0.046 Uiso 1 1 calc R . .
H59B H 0.4309 0.5099 0.2789 0.046 Uiso 1 1 calc R . .
C60 C 0.5137(2) 0.5789(2) 0.31608(11) 0.0375(9) Uani 1 1 d . . .
H60A H 0.4869 0.6361 0.3088 0.045 Uiso 1 1 calc R . .
H60B H 0.5265 0.5791 0.3428 0.045 Uiso 1 1 calc R . .
C61 C 0.5894(3) 0.6050(2) 0.26143(10) 0.0410(10) Uani 1 1 d . . .
H61A H 0.5423 0.5746 0.2465 0.062 Uiso 1 1 calc R . .
H61B H 0.6454 0.5982 0.2504 0.062 Uiso 1 1 calc R . .
H61C H 0.5748 0.6674 0.2629 0.062 Uiso 1 1 calc R . .
C62 C 0.6713(2) 0.6161(2) 0.31977(10) 0.0353(9) Uani 1 1 d . . .
H62A H 0.7278 0.6032 0.3093 0.042 Uiso 1 1 calc R . .
H62B H 0.6601 0.6798 0.3172 0.042 Uiso 1 1 calc R . .
C63 C 0.6801(2) 0.5928(2) 0.35942(10) 0.0316(9) Uani 1 1 d . . .
C64 C 0.6777(2) 0.6576(2) 0.38573(11) 0.0362(9) Uani 1 1 d . . .
H64 H 0.6720 0.7173 0.3786 0.043 Uiso 1 1 calc R . .
C65 C 0.6836(2) 0.6358(2) 0.42229(11) 0.0374(10) Uani 1 1 d . . .
C66 C 0.6918(2) 0.5494(2) 0.43339(11) 0.0349(9) Uani 1 1 d . . .
H66 H 0.6956 0.5344 0.4584 0.042 Uiso 1 1 calc R . .
C67 C 0.6944(2) 0.4847(2) 0.40679(10) 0.0290(8) Uani 1 1 d . . .
C68 C 0.6884(2) 0.5035(2) 0.36973(10) 0.0304(8) Uani 1 1 d . . .
C69 C 0.5171(2) 0.4055(2) 0.16605(10) 0.0298(8) Uani 1 1 d . . .
C70 C 0.5800(2) 0.3268(2) 0.16885(11) 0.0409(10) Uani 1 1 d . . .
H70A H 0.6089 0.3232 0.1936 0.061 Uiso 1 1 calc R . .
H70B H 0.6249 0.3339 0.1515 0.061 Uiso 1 1 calc R . .
H70C H 0.5465 0.2729 0.1633 0.061 Uiso 1 1 calc R . .
C71 C 0.4757(2) 0.4088(3) 0.12663(10) 0.0380(9) Uani 1 1 d . . .
H71A H 0.4439 0.3540 0.1208 0.057 Uiso 1 1 calc R . .
H71B H 0.5225 0.4162 0.1102 0.057 Uiso 1 1 calc R . .
H71C H 0.4345 0.4582 0.1237 0.057 Uiso 1 1 calc R . .
C72 C 0.5698(2) 0.4914(2) 0.17353(10) 0.0357(9) Uani 1 1 d . . .
H72A H 0.5291 0.5413 0.1718 0.054 Uiso 1 1 calc R . .
H72B H 0.6132 0.4980 0.1555 0.054 Uiso 1 1 calc R . .
H72C H 0.6006 0.4892 0.1979 0.054 Uiso 1 1 calc R . .
C73 C 0.1925(2) 0.3686(2) 0.19295(10) 0.0319(9) Uani 1 1 d . . .
C74 C 0.1532(2) 0.2786(3) 0.20105(12) 0.0463(11) Uani 1 1 d . . .
H74A H 0.1830 0.2331 0.1879 0.069 Uiso 1 1 calc R . .
H74B H 0.0898 0.2784 0.1932 0.069 Uiso 1 1 calc R . .
H74C H 0.1617 0.2670 0.2272 0.069 Uiso 1 1 calc R . .
C75 C 0.1761(3) 0.3858(3) 0.15206(11) 0.0509(12) Uani 1 1 d . . .
H75A H 0.1969 0.4447 0.1466 0.076 Uiso 1 1 calc R . .
H75B H 0.1127 0.3812 0.1447 0.076 Uiso 1 1 calc R . .
H75C H 0.2084 0.3424 0.1387 0.076 Uiso 1 1 calc R . .
C76 C 0.1443(2) 0.4382(3) 0.21357(12) 0.0454(11) Uani 1 1 d . . .
H76A H 0.1510 0.4251 0.2396 0.068 Uiso 1 1 calc R . .
H76B H 0.0814 0.4382 0.2050 0.068 Uiso 1 1 calc R . .
H76C H 0.1696 0.4960 0.2093 0.068 Uiso 1 1 calc R . .
C77 C 0.8282(2) 0.4576(2) 0.25840(10) 0.0324(9) Uani 1 1 d . . .
C78 C 0.8902(2) 0.4631(3) 0.29304(12) 0.0560(13) Uani 1 1 d . . .
H78A H 0.8744 0.5140 0.3073 0.084 Uiso 1 1 calc R . .
H78B H 0.9513 0.4692 0.2867 0.084 Uiso 1 1 calc R . .
H78C H 0.8847 0.4096 0.3074 0.084 Uiso 1 1 calc R . .
C79 C 0.8324(3) 0.5406(3) 0.23581(12) 0.0554(12) Uani 1 1 d . . .
H79A H 0.7891 0.5369 0.2146 0.083 Uiso 1 1 calc R . .
H79B H 0.8919 0.5471 0.2277 0.083 Uiso 1 1 calc R . .
H79C H 0.8187 0.5915 0.2506 0.083 Uiso 1 1 calc R . .
C80 C 0.8498(3) 0.3781(3) 0.23618(12) 0.0467(11) Uani 1 1 d . . .
H80A H 0.8458 0.3250 0.2509 0.070 Uiso 1 1 calc R . .
H80B H 0.9099 0.3837 0.2286 0.070 Uiso 1 1 calc R . .
H80C H 0.8076 0.3741 0.2146 0.070 Uiso 1 1 calc R . .
C81 C 0.6789(3) 0.2002(2) 0.31157(10) 0.0356(9) Uani 1 1 d . . .
C82 C 0.6317(3) 0.1369(3) 0.28514(12) 0.0549(13) Uani 1 1 d . . .
H82A H 0.5676 0.1429 0.2861 0.082 Uiso 1 1 calc R . .
H82B H 0.6496 0.0768 0.2916 0.082 Uiso 1 1 calc R . .
H82C H 0.6472 0.1499 0.2605 0.082 Uiso 1 1 calc R . .
C83 C 0.7788(3) 0.1971(3) 0.30903(12) 0.0481(11) Uani 1 1 d . . .
H83A H 0.7913 0.1997 0.2835 0.072 Uiso 1 1 calc R . .
H83B H 0.8025 0.1424 0.3198 0.072 Uiso 1 1 calc R . .
H83C H 0.8066 0.2470 0.3222 0.072 Uiso 1 1 calc R . .
C84 C 0.6565(3) 0.1823(3) 0.34989(11) 0.0496(11) Uani 1 1 d . . .
H84A H 0.6881 0.2238 0.3665 0.074 Uiso 1 1 calc R . .
H84B H 0.6741 0.1223 0.3567 0.074 Uiso 1 1 calc R . .
H84C H 0.5926 0.1890 0.3513 0.074 Uiso 1 1 calc R . .
Cl85 Cl 0.70130(6) 0.37565(6) 0.42069(3) 0.0369(2) Uani 1 1 d . . .
Cl86 Cl 0.67587(8) 0.71775(7) 0.45477(3) 0.0542(3) Uani 1 1 d . . .
C87 C 0.5904(3) 0.5094(4) 0.03870(15) 0.0792(17) Uani 1 1 d . . .
H87A H 0.5837 0.5120 0.0121 0.119 Uiso 1 1 calc R . .
H87B H 0.5693 0.4526 0.0468 0.119 Uiso 1 1 calc R . .
H87C H 0.6529 0.5167 0.0473 0.119 Uiso 1 1 calc R . .
C88 C 0.5353(4) 0.5840(3) 0.05445(15) 0.0791(17) Uani 1 1 d . . .
H88A H 0.4725 0.5769 0.0452 0.095 Uiso 1 1 calc R . .
H88B H 0.5388 0.5781 0.0812 0.095 Uiso 1 1 calc R . .
C89 C 0.5649(3) 0.6734(4) 0.04521(14) 0.0667(14) Uani 1 1 d . . .
H89A H 0.5643 0.6782 0.0185 0.080 Uiso 1 1 calc R . .
H89B H 0.6268 0.6813 0.0555 0.080 Uiso 1 1 calc R . .
C90 C 0.5097(3) 0.7463(4) 0.05875(14) 0.0682(14) Uani 1 1 d . . .
H90A H 0.5046 0.7379 0.0851 0.082 Uiso 1 1 calc R . .
H90B H 0.4495 0.7428 0.0462 0.082 Uiso 1 1 calc R . .
C91 C 0.5476(3) 0.8378(4) 0.05265(15) 0.0759(16) Uani 1 1 d . . .
H91A H 0.6068 0.8423 0.0654 0.114 Uiso 1 1 calc R . .
H91B H 0.5089 0.8822 0.0620 0.114 Uiso 1 1 calc R . .
H91C H 0.5515 0.8473 0.0266 0.114 Uiso 1 1 calc R . .
C92 C 0.0257(4) 0.2326(4) 0.30328(18) 0.109(2) Uani 1 1 d . . .
H92A H 0.0166 0.1791 0.3171 0.163 Uiso 1 1 calc R . .
H92B H 0.0207 0.2191 0.2772 0.163 Uiso 1 1 calc R . .
H92C H -0.0191 0.2762 0.3084 0.163 Uiso 1 1 calc R . .
C93 C 0.1132(6) 0.2676(5) 0.3138(2) 0.167(4) Uani 1 1 d . . .
H93A H 0.1536 0.2340 0.2993 0.200 Uiso 1 1 calc R . .
H93B H 0.1122 0.3280 0.3040 0.200 Uiso 1 1 calc R . .
C94 C 0.1555(5) 0.2740(4) 0.34659(17) 0.101(2) Uani 1 1 d . . .
H94A H 0.1382 0.2207 0.3595 0.121 Uiso 1 1 calc R . .
H94B H 0.1265 0.3235 0.3582 0.121 Uiso 1 1 calc R . .
C95 C 0.2466(5) 0.2845(5) 0.3572(2) 0.125(3) Uani 1 1 d . . .
H95A H 0.2515 0.3016 0.3832 0.150 Uiso 1 1 calc R . .
H95B H 0.2672 0.3352 0.3435 0.150 Uiso 1 1 calc R . .
C96 C 0.3142(4) 0.2089(4) 0.35324(18) 0.097(2) Uani 1 1 d . . .
H96A H 0.3074 0.1646 0.3720 0.146 Uiso 1 1 calc R . .
H96B H 0.3745 0.2326 0.3560 0.146 Uiso 1 1 calc R . .
H96C H 0.3033 0.1821 0.3292 0.146 Uiso 1 1 calc R . .

loop_
_atom_site_aniso_label
_atom_site_aniso_U_11
_atom_site_aniso_U_22
_atom_site_aniso_U_33
_atom_site_aniso_U_23
_atom_site_aniso_U_13
_atom_site_aniso_U_12
Zr1 0.02392(18) 0.02542(19) 0.02278(19) 0.00018(14) 0.00120(14) 0.00159(14)
O2 0.0342(14) 0.0255(13) 0.0222(13) 0.0027(10) 0.0035(10) 0.0037(10)
O3 0.0287(13) 0.0264(13) 0.0291(14) 0.0015(10) -0.0019(11) -0.0021(10)
O4 0.0229(13) 0.0359(14) 0.0318(15) -0.0003(11) -0.0004(11) 0.0019(11)
O5 0.0315(13) 0.0313(14) 0.0224(13) 0.0023(10) 0.0030(10) 0.0009(11)
N6 0.0319(17) 0.0236(16) 0.0255(16) -0.0005(12) 0.0015(13) 0.0019(13)
N7 0.0261(16) 0.0279(16) 0.0239(16) -0.0024(12) 0.0036(12) -0.0015(12)
C8 0.0186(17) 0.0291(19) 0.0263(19) -0.0015(15) -0.0014(15) -0.0007(14)
C9 0.0235(18) 0.031(2) 0.027(2) -0.0009(15) 0.0016(15) -0.0019(15)
C10 0.0282(19) 0.0245(19) 0.031(2) -0.0011(15) 0.0007(16) 0.0024(15)
C11 0.0255(18) 0.029(2) 0.030(2) 0.0026(16) -0.0003(16) -0.0002(15)
C12 0.030(2) 0.034(2) 0.0233(19) -0.0017(15) 0.0024(16) -0.0011(16)
C13 0.0273(19) 0.0285(19) 0.0240(19) -0.0009(15) 0.0008(15) 0.0030(15)
C14 0.038(2) 0.0270(19) 0.0229(19) -0.0001(15) -0.0021(16) 0.0001(16)
C15 0.046(2) 0.027(2) 0.030(2) -0.0031(16) 0.0037(18) 0.0035(17)
C16 0.035(2) 0.031(2) 0.029(2) 0.0001(16) 0.0093(16) 0.0013(16)
C17 0.029(2) 0.034(2) 0.029(2) -0.0010(16) 0.0092(16) 0.0039(16)
C18 0.027(2) 0.029(2) 0.043(2) -0.0069(17) 0.0013(17) -0.0045(16)
C19 0.0263(19) 0.029(2) 0.031(2) 0.0016(16) -0.0041(16) 0.0061(15)
C20 0.029(2) 0.030(2) 0.025(2) 0.0009(15) 0.0028(16) 0.0063(16)
C21 0.034(2) 0.0275(19) 0.0209(19) 0.0037(15) 0.0023(16) 0.0041(16)
C22 0.036(2) 0.0280(19) 0.0248(19) -0.0034(16) -0.0032(16) 0.0018(16)
C23 0.046(2) 0.028(2) 0.026(2) -0.0028(16) 0.0050(18) 0.0038(17)
C24 0.046(2) 0.028(2) 0.026(2) 0.0047(16) 0.0044(18) 0.0096(17)
C25 0.035(2) 0.033(2) 0.024(2) 0.0022(16) 0.0029(16) 0.0060(16)
C26 0.0285(19) 0.0270(19) 0.029(2) -0.0010(15) 0.0032(16) 0.0009(15)
C27 0.035(2) 0.046(2) 0.032(2) -0.0034(18) 0.0087(17) 0.0039(18)
C28 0.035(2) 0.052(3) 0.030(2) -0.0057(18) 0.0022(17) 0.0011(19)
C29 0.078(3) 0.033(2) 0.036(2) -0.0047(19) 0.008(2) 0.009(2)
C30 0.029(2) 0.033(2) 0.033(2) 0.0028(17) 0.0013(16) 0.0013(16)
C31 0.066(3) 0.033(2) 0.045(3) 0.0096(19) -0.003(2) -0.007(2)
C32 0.055(3) 0.046(3) 0.049(3) 0.022(2) 0.021(2) 0.013(2)
C33 0.046(3) 0.044(2) 0.048(3) 0.015(2) -0.007(2) -0.002(2)
C34 0.0235(19) 0.049(2) 0.035(2) -0.0034(19) -0.0058(17) 0.0003(17)
C35 0.044(3) 0.067(3) 0.078(4) -0.004(3) -0.008(3) 0.023(2)
C36 0.047(3) 0.072(3) 0.048(3) -0.014(2) -0.007(2) -0.013(2)
C37 0.032(2) 0.108(4) 0.042(3) 0.007(3) 0.001(2) -0.013(2)
C38 0.037(2) 0.033(2) 0.022(2) 0.0023(15) -0.0026(16) -0.0029(16)
C39 0.033(2) 0.063(3) 0.032(2) -0.008(2) 0.0042(18) 0.009(2)
C40 0.034(2) 0.062(3) 0.037(2) -0.007(2) -0.0059(18) 0.011(2)
C41 0.066(3) 0.044(3) 0.053(3) 0.016(2) 0.013(2) -0.004(2)
Cl42 0.0596(7) 0.0366(5) 0.0374(6) 0.0040(4) 0.0004(5) 0.0202(5)
Cl43 0.0436(6) 0.0340(5) 0.0565(7) -0.0075(5) -0.0118(5) -0.0020(4)
Zr44 0.02239(18) 0.0301(2) 0.0284(2) 0.00241(15) 0.00017(14) -0.00002(14)
O45 0.0212(13) 0.0411(15) 0.0300(14) 0.0033(11) -0.0001(11) -0.0028(11)
O46 0.0335(14) 0.0299(14) 0.0291(14) 0.0002(11) -0.0010(11) 0.0020(11)
O47 0.0271(13) 0.0279(13) 0.0378(15) -0.0011(11) -0.0003(11) -0.0020(10)
O48 0.0229(13) 0.0359(14) 0.0353(15) 0.0022(11) 0.0011(11) -0.0033(11)
N49 0.0256(16) 0.047(2) 0.0240(17) 0.0031(14) -0.0005(13) 0.0031(14)
N50 0.0332(17) 0.0353(18) 0.0313(18) 0.0037(14) -0.0024(14) 0.0037(14)
C51 0.0232(19) 0.034(2) 0.031(2) -0.0009(16) 0.0006(16) 0.0012(15)
C52 0.0255(19) 0.0270(19) 0.028(2) -0.0005(15) 0.0006(16) 0.0021(15)
C53 0.030(2) 0.0296(19) 0.029(2) -0.0054(16) -0.0005(16) -0.0017(15)
C54 0.0227(18) 0.034(2) 0.029(2) 0.0017(16) -0.0037(16) -0.0005(15)
C55 0.0230(19) 0.036(2) 0.033(2) 0.0014(17) 0.0052(16) -0.0039(16)
C56 0.0220(19) 0.039(2) 0.029(2) 0.0015(16) -0.0019(16) -0.0025(16)
C57 0.030(2) 0.047(2) 0.030(2) 0.0085(18) 0.0024(17) -0.0086(17)
C58 0.026(2) 0.070(3) 0.029(2) 0.003(2) 0.0007(17) -0.0043(19)
C59 0.027(2) 0.050(3) 0.038(2) -0.0030(19) -0.0005(18) 0.0063(18)
C60 0.034(2) 0.042(2) 0.035(2) -0.0053(18) -0.0039(18) 0.0081(18)
C61 0.045(2) 0.039(2) 0.039(2) 0.0077(19) -0.0018(19) 0.0094(19)
C62 0.035(2) 0.029(2) 0.041(2) 0.0040(17) 0.0032(18) -0.0014(16)
C63 0.0229(19) 0.032(2) 0.039(2) -0.0019(17) 0.0003(16) -0.0024(16)
C64 0.030(2) 0.032(2) 0.046(3) -0.0020(18) -0.0050(18) -0.0031(16)
C65 0.026(2) 0.039(2) 0.046(3) -0.0197(19) -0.0035(18) -0.0051(17)
C66 0.030(2) 0.039(2) 0.034(2) -0.0015(18) -0.0047(17) -0.0035(17)
C67 0.0222(18) 0.030(2) 0.034(2) 0.0023(16) 0.0006(16) -0.0028(15)
C68 0.0189(18) 0.037(2) 0.035(2) -0.0019(17) 0.0009(16) 0.0002(16)
C69 0.0276(19) 0.030(2) 0.032(2) 0.0015(16) 0.0045(16) 0.0012(16)
C70 0.039(2) 0.038(2) 0.049(3) -0.0017(19) 0.0193(19) 0.0032(18)
C71 0.036(2) 0.052(3) 0.027(2) 0.0006(18) 0.0077(17) -0.0031(18)
C72 0.037(2) 0.035(2) 0.036(2) 0.0026(17) 0.0083(18) -0.0016(17)
C73 0.0223(19) 0.040(2) 0.032(2) -0.0015(17) -0.0009(16) -0.0005(16)
C74 0.029(2) 0.050(3) 0.059(3) -0.002(2) -0.001(2) -0.0088(19)
C75 0.029(2) 0.088(3) 0.034(2) 0.004(2) -0.0069(19) 0.000(2)
C76 0.030(2) 0.049(3) 0.056(3) -0.007(2) -0.005(2) 0.0043(19)
C77 0.0254(19) 0.040(2) 0.032(2) -0.0032(17) 0.0067(16) -0.0062(16)
C78 0.023(2) 0.078(3) 0.065(3) -0.015(3) -0.005(2) -0.010(2)
C79 0.065(3) 0.043(3) 0.062(3) 0.007(2) 0.033(2) -0.008(2)
C80 0.044(2) 0.050(3) 0.048(3) -0.009(2) 0.015(2) -0.004(2)
C81 0.046(2) 0.028(2) 0.031(2) -0.0004(16) -0.0028(18) -0.0060(17)
C82 0.073(3) 0.042(3) 0.047(3) -0.003(2) -0.010(2) -0.020(2)
C83 0.050(3) 0.040(2) 0.052(3) 0.003(2) -0.005(2) 0.012(2)
C84 0.072(3) 0.037(2) 0.040(3) 0.003(2) 0.002(2) -0.006(2)
Cl85 0.0406(6) 0.0381(5) 0.0309(5) 0.0030(4) -0.0031(4) -0.0011(4)
Cl86 0.0622(7) 0.0469(6) 0.0510(7) -0.0198(5) -0.0093(6) -0.0026(5)
C87 0.071(4) 0.103(5) 0.063(4) 0.017(3) 0.005(3) 0.010(3)
C88 0.117(5) 0.067(4) 0.056(4) -0.006(3) 0.019(3) -0.019(3)
C89 0.056(3) 0.092(4) 0.051(3) 0.014(3) -0.001(2) 0.002(3)
C90 0.063(3) 0.086(4) 0.055(3) -0.003(3) 0.000(3) 0.008(3)
C91 0.066(4) 0.099(5) 0.062(4) -0.001(3) 0.001(3) -0.006(3)
C92 0.074(4) 0.117(6) 0.135(6) -0.040(5) 0.002(4) 0.015(4)
C93 0.208(9) 0.162(8) 0.115(7) 0.054(6) -0.078(7) -0.110(7)
C94 0.135(6) 0.071(4) 0.094(5) 0.024(4) -0.003(5) -0.023(4)
C95 0.098(6) 0.175(9) 0.107(6) 0.018(5) 0.042(5) -0.025(6)
C96 0.090(5) 0.073(4) 0.131(6) 0.035(4) 0.023(4) -0.012(4)

loop_
_atom_type_symbol
_atom_type_description
_atom_type_scat_dispersion_real
_atom_type_scat_dispersion_imag
_atom_type_scat_source
C C 0.0033 0.0016 'International Tables Vol C Tables 4.2.6.8 and 6.1.1.4'
H H 0.0000 0.0000 'International Tables Vol C Tables 4.2.6.8 and 6.1.1.4'
Cl Cl 0.1484 0.1585 'International Tables Vol C Tables 4.2.6.8 and 6.1.1.4'
N N 0.0061 0.0033 'International Tables Vol C Tables 4.2.6.8 and 6.1.1.4'
O O 0.0106 0.0060 'International Tables Vol C Tables 4.2.6.8 and 6.1.1.4'
Zr Zr -2.9673 0.5597 'International Tables Vol C Tables 4.2.6.8 and 6.1.1.4'

loop_
_geom_angle_atom_site_label_1
_geom_angle_atom_site_label_2
_geom_angle_atom_site_label_3
_geom_angle
_geom_angle_site_symmetry_1
_geom_angle_site_symmetry_3
_geom_angle_publ_flag
O4 Zr1 O5 107.83(10) . . ?
O4 Zr1 O2 97.32(9) . . ?
O5 Zr1 O2 96.89(9) . . ?
O4 Zr1 O3 93.80(9) . . ?
O5 Zr1 O3 97.66(9) . . ?
O2 Zr1 O3 158.03(10) . . ?
O4 Zr1 N6 93.55(10) . . ?
O5 Zr1 N6 158.42(9) . . ?
O2 Zr1 N6 76.94(9) . . ?
O3 Zr1 N6 83.53(9) . . ?
O4 Zr1 N7 163.46(10) . . ?
O5 Zr1 N7 86.77(9) . . ?
O2 Zr1 N7 88.34(9) . . ?
O3 Zr1 N7 76.16(9) . . ?
N6 Zr1 N7 72.52(9) . . ?
C8 O2 Zr1 143.1(2) . . ?
C21 O3 Zr1 143.6(2) . . ?
C34 O4 Zr1 176.3(2) . . ?
C38 O5 Zr1 160.9(2) . . ?
C16 N6 C15 110.4(3) . . ?
C16 N6 C14 109.8(3) . . ?
C15 N6 C14 105.7(3) . . ?
C16 N6 Zr1 109.3(2) . . ?
C15 N6 Zr1 112.7(2) . . ?
C14 N6 Zr1 108.9(2) . . ?
C18 N7 C17 109.7(3) . . ?
C18 N7 C19 106.5(3) . . ?
C17 N7 C19 111.0(3) . . ?
C18 N7 Zr1 109.0(2) . . ?
C17 N7 Zr1 110.08(19) . . ?
C19 N7 Zr1 110.5(2) . . ?
O2 C8 C13 119.3(3) . . ?
O2 C8 C9 120.6(3) . . ?
C13 C8 C9 120.1(3) . . ?
C10 C9 C8 117.7(3) . . ?
C10 C9 C26 121.2(3) . . ?
C8 C9 C26 121.1(3) . . ?
C11 C10 C9 123.7(3) . . ?
C11 C10 H10 118.2 . . ?
C9 C10 H10 118.2 . . ?
C10 C11 C12 116.7(3) . . ?
C10 C11 C30 123.2(3) . . ?
C12 C11 C30 120.1(3) . . ?
C13 C12 C11 122.8(3) . . ?
C13 C12 H12 118.6 . . ?
C11 C12 H12 118.6 . . ?
C12 C13 C8 119.0(3) . . ?
C12 C13 C14 118.1(3) . . ?
C8 C13 C14 122.6(3) . . ?
C13 C14 N6 118.4(3) . . ?
C13 C14 H14A 107.7 . . ?
N6 C14 H14A 107.7 . . ?
C13 C14 H14B 107.7 . . ?
N6 C14 H14B 107.7 . . ?
H14A C14 H14B 107.1 . . ?
N6 C15 H15A 109.5 . . ?
N6 C15 H15B 109.5 . . ?
H15A C15 H15B 109.5 . . ?
N6 C15 H15C 109.5 . . ?
H15A C15 H15C 109.5 . . ?
H15B C15 H15C 109.5 . . ?
N6 C16 C17 110.7(3) . . ?
N6 C16 H16A 109.5 . . ?
C17 C16 H16A 109.5 . . ?
N6 C16 H16B 109.5 . . ?
C17 C16 H16B 109.5 . . ?
H16A C16 H16B 108.1 . . ?
N7 C17 C16 110.8(3) . . ?
N7 C17 H17A 109.5 . . ?
C16 C17 H17A 109.5 . . ?
N7 C17 H17B 109.5 . . ?
C16 C17 H17B 109.5 . . ?
H17A C17 H17B 108.1 . . ?
N7 C18 H18A 109.5 . . ?
N7 C18 H18B 109.5 . . ?
H18A C18 H18B 109.5 . . ?
N7 C18 H18C 109.5 . . ?
H18A C18 H18C 109.5 . . ?
H18B C18 H18C 109.5 . . ?
N7 C19 C20 115.9(3) . . ?
N7 C19 H19A 108.3 . . ?
C20 C19 H19A 108.3 . . ?
N7 C19 H19B 108.3 . . ?
C20 C19 H19B 108.3 . . ?
H19A C19 H19B 107.4 . . ?
C25 C20 C21 119.6(3) . . ?
C25 C20 C19 119.1(3) . . ?
C21 C20 C19 121.3(3) . . ?
O3 C21 C22 120.3(3) . . ?
O3 C21 C20 121.7(3) . . ?
C22 C21 C20 118.0(3) . . ?
C23 C22 C21 122.7(3) . . ?
C23 C22 Cl43 118.7(3) . . ?
C21 C22 Cl43 118.5(3) . . ?
C22 C23 C24 118.1(3) . . ?
C22 C23 H23 121.0 . . ?
C24 C23 H23 121.0 . . ?
C23 C24 C25 120.9(3) . . ?
C23 C24 Cl42 119.3(3) . . ?
C25 C24 Cl42 119.8(3) . . ?
C20 C25 C24 120.5(3) . . ?
C20 C25 H25 119.8 . . ?
C24 C25 H25 119.8 . . ?
C27 C26 C29 108.6(3) . . ?
C27 C26 C9 109.5(3) . . ?
C29 C26 C9 111.6(3) . . ?
C27 C26 C28 108.8(3) . . ?
C29 C26 C28 106.8(3) . . ?
C9 C26 C28 111.5(3) . . ?
C26 C27 H27A 109.5 . . ?
C26 C27 H27B 109.5 . . ?
H27A C27 H27B 109.5 . . ?
C26 C27 H27C 109.5 . . ?
H27A C27 H27C 109.5 . . ?
H27B C27 H27C 109.5 . . ?
C26 C28 H28A 109.5 . . ?
C26 C28 H28B 109.5 . . ?
H28A C28 H28B 109.5 . . ?
C26 C28 H28C 109.5 . . ?
H28A C28 H28C 109.5 . . ?
H28B C28 H28C 109.5 . . ?
C26 C29 H29A 109.5 . . ?
C26 C29 H29B 109.5 . . ?
H29A C29 H29B 109.5 . . ?
C26 C29 H29C 109.5 . . ?
H29A C29 H29C 109.5 . . ?
H29B C29 H29C 109.5 . . ?
C11 C30 C32 110.5(3) . . ?
C11 C30 C31 111.5(3) . . ?
C32 C30 C31 107.5(3) . . ?
C11 C30 C33 109.3(3) . . ?
C32 C30 C33 109.5(3) . . ?
C31 C30 C33 108.6(3) . . ?
C30 C31 H31A 109.5 . . ?
C30 C31 H31B 109.5 . . ?
H31A C31 H31B 109.5 . . ?
C30 C31 H31C 109.5 . . ?
H31A C31 H31C 109.5 . . ?
H31B C31 H31C 109.5 . . ?
C30 C32 H32A 109.5 . . ?
C30 C32 H32B 109.5 . . ?
H32A C32 H32B 109.5 . . ?
C30 C32 H32C 109.5 . . ?
H32A C32 H32C 109.5 . . ?
H32B C32 H32C 109.5 . . ?
C30 C33 H33A 109.5 . . ?
C30 C33 H33B 109.5 . . ?
H33A C33 H33B 109.5 . . ?
C30 C33 H33C 109.5 . . ?
H33A C33 H33C 109.5 . . ?
H33B C33 H33C 109.5 . . ?
O4 C34 C36 108.0(3) . . ?
O4 C34 C37 108.1(3) . . ?
C36 C34 C37 110.6(4) . . ?
O4 C34 C35 108.2(3) . . ?
C36 C34 C35 110.9(3) . . ?
C37 C34 C35 110.9(4) . . ?
C34 C35 H35A 109.5 . . ?
C34 C35 H35B 109.5 . . ?
H35A C35 H35B 109.5 . . ?
C34 C35 H35C 109.5 . . ?
H35A C35 H35C 109.5 . . ?
H35B C35 H35C 109.5 . . ?
C34 C36 H36A 109.5 . . ?
C34 C36 H36B 109.5 . . ?
H36A C36 H36B 109.5 . . ?
C34 C36 H36C 109.5 . . ?
H36A C36 H36C 109.5 . . ?
H36B C36 H36C 109.5 . . ?
C34 C37 H37A 109.5 . . ?
C34 C37 H37B 109.5 . . ?
H37A C37 H37B 109.5 . . ?
C34 C37 H37C 109.5 . . ?
H37A C37 H37C 109.5 . . ?
H37B C37 H37C 109.5 . . ?
O5 C38 C39 108.6(3) . . ?
O5 C38 C41 108.1(3) . . ?
C39 C38 C41 111.2(3) . . ?
O5 C38 C40 108.8(3) . . ?
C39 C38 C40 109.7(3) . . ?
C41 C38 C40 110.4(3) . . ?
C38 C39 H39A 109.5 . . ?
C38 C39 H39B 109.5 . . ?
H39A C39 H39B 109.5 . . ?
C38 C39 H39C 109.5 . . ?
H39A C39 H39C 109.5 . . ?
H39B C39 H39C 109.5 . . ?
C38 C40 H40A 109.5 . . ?
C38 C40 H40B 109.5 . . ?
H40A C40 H40B 109.5 . . ?
C38 C40 H40C 109.5 . . ?
H40A C40 H40C 109.5 . . ?
H40B C40 H40C 109.5 . . ?
C38 C41 H41A 109.5 . . ?
C38 C41 H41B 109.5 . . ?
H41A C41 H41B 109.5 . . ?
C38 C41 H41C 109.5 . . ?
H41A C41 H41C 109.5 . . ?
H41B C41 H41C 109.5 . . ?
O47 Zr44 O48 108.04(10) . . ?
O47 Zr44 O45 96.75(9) . . ?
O48 Zr44 O45 95.86(10) . . ?
O47 Zr44 O46 91.59(10) . . ?
O48 Zr44 O46 96.60(10) . . ?
O45 Zr44 O46 162.07(9) . . ?
O47 Zr44 N49 93.93(10) . . ?
O48 Zr44 N49 157.54(10) . . ?
O45 Zr44 N49 76.48(9) . . ?
O46 Zr44 N49 87.17(9) . . ?
O47 Zr44 N50 161.28(11) . . ?
O48 Zr44 N50 88.03(10) . . ?
O45 Zr44 N50 90.92(9) . . ?
O46 Zr44 N50 76.70(9) . . ?
N49 Zr44 N50 71.24(10) . . ?
C51 O45 Zr44 145.3(2) . . ?
C68 O46 Zr44 142.1(2) . . ?
C81 O47 Zr44 166.7(2) . . ?
C77 O48 Zr44 163.6(2) . . ?
C58 N49 C59 110.0(3) . . ?
C58 N49 C57 106.7(3) . . ?
C59 N49 C57 110.1(3) . . ?
C58 N49 Zr44 111.4(2) . . ?
C59 N49 Zr44 110.8(2) . . ?
C57 N49 Zr44 107.7(2) . . ?
C61 N50 C60 110.3(3) . . ?
C61 N50 C62 106.8(3) . . ?
C60 N50 C62 109.4(3) . . ?
C61 N50 Zr44 107.2(2) . . ?
C60 N50 Zr44 112.6(2) . . ?
C62 N50 Zr44 110.5(2) . . ?
O45 C51 C56 118.7(3) . . ?
O45 C51 C52 121.9(3) . . ?
C56 C51 C52 119.5(3) . . ?
C53 C52 C51 117.1(3) . . ?
C53 C52 C69 121.1(3) . . ?
C51 C52 C69 121.7(3) . . ?
C54 C53 C52 124.6(3) . . ?
C54 C53 H53 117.7 . . ?
C52 C53 H53 117.7 . . ?
C53 C54 C55 116.4(3) . . ?
C53 C54 C73 123.7(3) . . ?
C55 C54 C73 119.9(3) . . ?
C56 C55 C54 122.0(3) . . ?
C56 C55 H55 119.0 . . ?
C54 C55 H55 119.0 . . ?
C55 C56 C51 120.1(3) . . ?
C55 C56 C57 119.7(3) . . ?
C51 C56 C57 120.2(3) . . ?
N49 C57 C56 114.9(3) . . ?
N49 C57 H57A 108.6 . . ?
C56 C57 H57A 108.6 . . ?
N49 C57 H57B 108.6 . . ?
C56 C57 H57B 108.6 . . ?
H57A C57 H57B 107.5 . . ?
N49 C58 H58A 109.5 . . ?
N49 C58 H58B 109.5 . . ?
H58A C58 H58B 109.5 . . ?
N49 C58 H58C 109.5 . . ?
H58A C58 H58C 109.5 . . ?
H58B C58 H58C 109.5 . . ?
N49 C59 C60 111.0(3) . . ?
N49 C59 H59A 109.4 . . ?
C60 C59 H59A 109.4 . . ?
N49 C59 H59B 109.4 . . ?
C60 C59 H59B 109.4 . . ?
H59A C59 H59B 108.0 . . ?
N50 C60 C59 110.7(3) . . ?
N50 C60 H60A 109.5 . . ?
C59 C60 H60A 109.5 . . ?
N50 C60 H60B 109.5 . . ?
C59 C60 H60B 109.5 . . ?
H60A C60 H60B 108.1 . . ?
N50 C61 H61A 109.5 . . ?
N50 C61 H61B 109.5 . . ?
H61A C61 H61B 109.5 . . ?
N50 C61 H61C 109.5 . . ?
H61A C61 H61C 109.5 . . ?
H61B C61 H61C 109.5 . . ?
C63 C62 N50 113.1(3) . . ?
C63 C62 H62A 109.0 . . ?
N50 C62 H62A 109.0 . . ?
C63 C62 H62B 109.0 . . ?
N50 C62 H62B 109.0 . . ?
H62A C62 H62B 107.8 . . ?
C64 C63 C68 120.2(4) . . ?
C64 C63 C62 120.6(3) . . ?
C68 C63 C62 119.2(3) . . ?
C65 C64 C63 120.5(4) . . ?
C65 C64 H64 119.7 . . ?
C63 C64 H64 119.7 . . ?
C66 C65 C64 120.9(3) . . ?
C66 C65 Cl86 119.3(3) . . ?
C64 C65 Cl86 119.8(3) . . ?
C65 C66 C67 118.2(4) . . ?
C65 C66 H66 120.9 . . ?
C67 C66 H66 120.9 . . ?
C68 C67 C66 122.8(3) . . ?
C68 C67 Cl85 118.9(3) . . ?
C66 C67 Cl85 118.2(3) . . ?
O46 C68 C67 121.3(3) . . ?
O46 C68 C63 121.3(3) . . ?
C67 C68 C63 117.3(3) . . ?
C70 C69 C71 106.9(3) . . ?
C70 C69 C52 108.5(3) . . ?
C71 C69 C52 112.8(3) . . ?
C70 C69 C72 109.9(3) . . ?
C71 C69 C72 107.7(3) . . ?
C52 C69 C72 110.9(3) . . ?
C69 C70 H70A 109.5 . . ?
C69 C70 H70B 109.5 . . ?
H70A C70 H70B 109.5 . . ?
C69 C70 H70C 109.5 . . ?
H70A C70 H70C 109.5 . . ?
H70B C70 H70C 109.5 . . ?
C69 C71 H71A 109.5 . . ?
C69 C71 H71B 109.5 . . ?
H71A C71 H71B 109.5 . . ?
C69 C71 H71C 109.5 . . ?
H71A C71 H71C 109.5 . . ?
H71B C71 H71C 109.5 . . ?
C69 C72 H72A 109.5 . . ?
C69 C72 H72B 109.5 . . ?
H72A C72 H72B 109.5 . . ?
C69 C72 H72C 109.5 . . ?
H72A C72 H72C 109.5 . . ?
H72B C72 H72C 109.5 . . ?
C76 C73 C75 109.1(3) . . ?
C76 C73 C54 109.3(3) . . ?
C75 C73 C54 111.6(3) . . ?
C76 C73 C74 108.3(3) . . ?
C75 C73 C74 108.2(3) . . ?
C54 C73 C74 110.2(3) . . ?
C73 C74 H74A 109.5 . . ?
C73 C74 H74B 109.5 . . ?
H74A C74 H74B 109.5 . . ?
C73 C74 H74C 109.5 . . ?
H74A C74 H74C 109.5 . . ?
H74B C74 H74C 109.5 . . ?
C73 C75 H75A 109.5 . . ?
C73 C75 H75B 109.5 . . ?
H75A C75 H75B 109.5 . . ?
C73 C75 H75C 109.5 . . ?
H75A C75 H75C 109.5 . . ?
H75B C75 H75C 109.5 . . ?
C73 C76 H76A 109.5 . . ?
C73 C76 H76B 109.5 . . ?
H76A C76 H76B 109.5 . . ?
C73 C76 H76C 109.5 . . ?
H76A C76 H76C 109.5 . . ?
H76B C76 H76C 109.5 . . ?
O48 C77 C80 108.3(3) . . ?
O48 C77 C79 108.6(3) . . ?
C80 C77 C79 110.4(3) . . ?
O48 C77 C78 107.6(3) . . ?
C80 C77 C78 110.6(3) . . ?
C79 C77 C78 111.3(3) . . ?
C77 C78 H78A 109.5 . . ?
C77 C78 H78B 109.5 . . ?
H78A C78 H78B 109.5 . . ?
C77 C78 H78C 109.5 . . ?
H78A C78 H78C 109.5 . . ?
H78B C78 H78C 109.5 . . ?
C77 C79 H79A 109.5 . . ?
C77 C79 H79B 109.5 . . ?
H79A C79 H79B 109.5 . . ?
C77 C79 H79C 109.5 . . ?
H79A C79 H79C 109.5 . . ?
H79B C79 H79C 109.5 . . ?
C77 C80 H80A 109.5 . . ?
C77 C80 H80B 109.5 . . ?
H80A C80 H80B 109.5 . . ?
C77 C80 H80C 109.5 . . ?
H80A C80 H80C 109.5 . . ?
H80B C80 H80C 109.5 . . ?
O47 C81 C84 108.6(3) . . ?
O47 C81 C82 107.7(3) . . ?
C84 C81 C82 111.0(3) . . ?
O47 C81 C83 107.5(3) . . ?
C84 C81 C83 110.9(3) . . ?
C82 C81 C83 111.0(4) . . ?
C81 C82 H82A 109.5 . . ?
C81 C82 H82B 109.5 . . ?
H82A C82 H82B 109.5 . . ?
C81 C82 H82C 109.5 . . ?
H82A C82 H82C 109.5 . . ?
H82B C82 H82C 109.5 . . ?
C81 C83 H83A 109.5 . . ?
C81 C83 H83B 109.5 . . ?
H83A C83 H83B 109.5 . . ?
C81 C83 H83C 109.5 . . ?
H83A C83 H83C 109.5 . . ?
H83B C83 H83C 109.5 . . ?
C81 C84 H84A 109.5 . . ?
C81 C84 H84B 109.5 . . ?
H84A C84 H84B 109.5 . . ?
C81 C84 H84C 109.5 . . ?
H84A C84 H84C 109.5 . . ?
H84B C84 H84C 109.5 . . ?
C88 C87 H87A 109.5 . . ?
C88 C87 H87B 109.5 . . ?
H87A C87 H87B 109.5 . . ?
C88 C87 H87C 109.5 . . ?
H87A C87 H87C 109.5 . . ?
H87B C87 H87C 109.5 . . ?
C89 C88 C87 113.8(5) . . ?
C89 C88 H88A 108.8 . . ?
C87 C88 H88A 108.8 . . ?
C89 C88 H88B 108.8 . . ?
C87 C88 H88B 108.8 . . ?
H88A C88 H88B 107.7 . . ?
C88 C89 C90 114.5(5) . . ?
C88 C89 H89A 108.6 . . ?
C90 C89 H89A 108.6 . . ?
C88 C89 H89B 108.6 . . ?
C90 C89 H89B 108.6 . . ?
H89A C89 H89B 107.6 . . ?
C89 C90 C91 113.5(5) . . ?
C89 C90 H90A 108.9 . . ?
C91 C90 H90A 108.9 . . ?
C89 C90 H90B 108.9 . . ?
C91 C90 H90B 108.9 . . ?
H90A C90 H90B 107.7 . . ?
C90 C91 H91A 109.5 . . ?
C90 C91 H91B 109.5 . . ?
H91A C91 H91B 109.5 . . ?
C90 C91 H91C 109.5 . . ?
H91A C91 H91C 109.5 . . ?
H91B C91 H91C 109.5 . . ?
C93 C92 H92A 109.5 . . ?
C93 C92 H92B 109.5 . . ?
H92A C92 H92B 109.5 . . ?
C93 C92 H92C 109.5 . . ?
H92A C92 H92C 109.5 . . ?
H92B C92 H92C 109.5 . . ?
C94 C93 C92 129.3(8) . . ?
C94 C93 H93A 104.9 . . ?
C92 C93 H93A 105.0 . . ?
C94 C93 H93B 105.0 . . ?
C92 C93 H93B 105.0 . . ?
H93A C93 H93B 105.8 . . ?
C93 C94 C95 130.5(8) . . ?
C93 C94 H94A 104.7 . . ?
C95 C94 H94A 104.7 . . ?
C93 C94 H94B 104.6 . . ?
C95 C94 H94B 104.7 . . ?
H94A C94 H94B 105.7 . . ?
C94 C95 C96 121.7(7) . . ?
C94 C95 H95A 106.9 . . ?
C96 C95 H95A 106.9 . . ?
C94 C95 H95B 106.9 . . ?
C96 C95 H95B 106.9 . . ?
H95A C95 H95B 106.7 . . ?
C95 C96 H96A 109.5 . . ?
C95 C96 H96B 109.5 . . ?
H96A C96 H96B 109.5 . . ?
C95 C96 H96C 109.5 . . ?
H96A C96 H96C 109.5 . . ?
H96B C96 H96C 109.5 . . ?

loop_
_geom_bond_atom_site_label_1
_geom_bond_atom_site_label_2
_geom_bond_distance
_geom_bond_site_symmetry_2
_geom_bond_publ_flag
Zr1 O4 1.918(2) . ?
Zr1 O5 1.943(2) . ?
Zr1 O2 2.019(2) . ?
Zr1 O3 2.055(2) . ?
Zr1 N6 2.462(3) . ?
Zr1 N7 2.493(3) . ?
O2 C8 1.347(4) . ?
O3 C21 1.342(4) . ?
O4 C34 1.415(4) . ?
O5 C38 1.409(4) . ?
N6 C16 1.476(4) . ?
N6 C15 1.484(4) . ?
N6 C14 1.500(4) . ?
N7 C18 1.485(4) . ?
N7 C17 1.490(4) . ?
N7 C19 1.493(4) . ?
C8 C13 1.408(5) . ?
C8 C9 1.418(5) . ?
C9 C10 1.401(5) . ?
C9 C26 1.534(5) . ?
C10 C11 1.389(5) . ?
C10 H10 0.9500 . ?
C11 C12 1.396(5) . ?
C11 C30 1.531(5) . ?
C12 C13 1.394(5) . ?
C12 H12 0.9500 . ?
C13 C14 1.493(4) . ?
C14 H14A 0.9900 . ?
C14 H14B 0.9900 . ?
C15 H15A 0.9800 . ?
C15 H15B 0.9800 . ?
C15 H15C 0.9800 . ?
C16 C17 1.534(5) . ?
C16 H16A 0.9900 . ?
C16 H16B 0.9900 . ?
C17 H17A 0.9900 . ?
C17 H17B 0.9900 . ?
C18 H18A 0.9800 . ?
C18 H18B 0.9800 . ?
C18 H18C 0.9800 . ?
C19 C20 1.519(5) . ?
C19 H19A 0.9900 . ?
C19 H19B 0.9900 . ?
C20 C25 1.384(5) . ?
C20 C21 1.403(5) . ?
C21 C22 1.395(5) . ?
C22 C23 1.377(5) . ?
C22 Cl43 1.743(4) . ?
C23 C24 1.380(5) . ?
C23 H23 0.9500 . ?
C24 C25 1.391(5) . ?
C24 Cl42 1.746(3) . ?
C25 H25 0.9500 . ?
C26 C27 1.530(5) . ?
C26 C29 1.530(5) . ?
C26 C28 1.540(5) . ?
C27 H27A 0.9800 . ?
C27 H27B 0.9800 . ?
C27 H27C 0.9800 . ?
C28 H28A 0.9800 . ?
C28 H28B 0.9800 . ?
C28 H28C 0.9800 . ?
C29 H29A 0.9800 . ?
C29 H29B 0.9800 . ?
C29 H29C 0.9800 . ?
C30 C32 1.533(5) . ?
C30 C31 1.536(5) . ?
C30 C33 1.539(5) . ?
C31 H31A 0.9800 . ?
C31 H31B 0.9800 . ?
C31 H31C 0.9800 . ?
C32 H32A 0.9800 . ?
C32 H32B 0.9800 . ?
C32 H32C 0.9800 . ?
C33 H33A 0.9800 . ?
C33 H33B 0.9800 . ?
C33 H33C 0.9800 . ?
C34 C36 1.517(5) . ?
C34 C37 1.524(6) . ?
C34 C35 1.528(5) . ?
C35 H35A 0.9800 . ?
C35 H35B 0.9800 . ?
C35 H35C 0.9800 . ?
C36 H36A 0.9800 . ?
C36 H36B 0.9800 . ?
C36 H36C 0.9800 . ?
C37 H37A 0.9800 . ?
C37 H37B 0.9800 . ?
C37 H37C 0.9800 . ?
C38 C39 1.515(5) . ?
C38 C41 1.523(5) . ?
C38 C40 1.539(5) . ?
C39 H39A 0.9800 . ?
C39 H39B 0.9800 . ?
C39 H39C 0.9800 . ?
C40 H40A 0.9800 . ?
C40 H40B 0.9800 . ?
C40 H40C 0.9800 . ?
C41 H41A 0.9800 . ?
C41 H41B 0.9800 . ?
C41 H41C 0.9800 . ?
Zr44 O47 1.909(2) . ?
Zr44 O48 1.931(2) . ?
Zr44 O45 2.042(2) . ?
Zr44 O46 2.085(2) . ?
Zr44 N49 2.459(3) . ?
Zr44 N50 2.488(3) . ?
O45 C51 1.345(4) . ?
O46 C68 1.325(4) . ?
O47 C81 1.437(4) . ?
O48 C77 1.425(4) . ?
N49 C58 1.483(4) . ?
N49 C59 1.484(4) . ?
N49 C57 1.497(4) . ?
N50 C61 1.480(5) . ?
N50 C60 1.493(5) . ?
N50 C62 1.510(4) . ?
C51 C56 1.411(5) . ?
C51 C52 1.417(5) . ?
C52 C53 1.401(5) . ?
C52 C69 1.540(5) . ?
C53 C54 1.390(5) . ?
C53 H53 0.9500 . ?
C54 C55 1.396(5) . ?
C54 C73 1.535(5) . ?
C55 C56 1.392(4) . ?
C55 H55 0.9500 . ?
C56 C57 1.498(5) . ?
C57 H57A 0.9900 . ?
C57 H57B 0.9900 . ?
C58 H58A 0.9800 . ?
C58 H58B 0.9800 . ?
C58 H58C 0.9800 . ?
C59 C60 1.517(5) . ?
C59 H59A 0.9900 . ?
C59 H59B 0.9900 . ?
C60 H60A 0.9900 . ?
C60 H60B 0.9900 . ?
C61 H61A 0.9800 . ?
C61 H61B 0.9800 . ?
C61 H61C 0.9800 . ?
C62 C63 1.502(5) . ?
C62 H62A 0.9900 . ?
C62 H62B 0.9900 . ?
C63 C64 1.389(5) . ?
C63 C68 1.417(5) . ?
C64 C65 1.386(5) . ?
C64 H64 0.9500 . ?
C65 C66 1.384(5) . ?
C65 Cl86 1.743(4) . ?
C66 C67 1.395(5) . ?
C66 H66 0.9500 . ?
C67 C68 1.394(5) . ?
C67 Cl85 1.741(4) . ?
C69 C70 1.532(5) . ?
C69 C71 1.537(5) . ?
C69 C72 1.548(5) . ?
C70 H70A 0.9800 . ?
C70 H70B 0.9800 . ?
C70 H70C 0.9800 . ?
C71 H71A 0.9800 . ?
C71 H71B 0.9800 . ?
C71 H71C 0.9800 . ?
C72 H72A 0.9800 . ?
C72 H72B 0.9800 . ?
C72 H72C 0.9800 . ?
C73 C76 1.529(5) . ?
C73 C75 1.532(5) . ?
C73 C74 1.536(5) . ?
C74 H74A 0.9800 . ?
C74 H74B 0.9800 . ?
C74 H74C 0.9800 . ?
C75 H75A 0.9800 . ?
C75 H75B 0.9800 . ?
C75 H75C 0.9800 . ?
C76 H76A 0.9800 . ?
C76 H76B 0.9800 . ?
C76 H76C 0.9800 . ?
C77 C80 1.516(5) . ?
C77 C79 1.522(5) . ?
C77 C78 1.524(5) . ?
C78 H78A 0.9800 . ?
C78 H78B 0.9800 . ?
C78 H78C 0.9800 . ?
C79 H79A 0.9800 . ?
C79 H79B 0.9800 . ?
C79 H79C 0.9800 . ?
C80 H80A 0.9800 . ?
C80 H80B 0.9800 . ?
C80 H80C 0.9800 . ?
C81 C84 1.509(5) . ?
C81 C82 1.510(5) . ?
C81 C83 1.527(5) . ?
C82 H82A 0.9800 . ?
C82 H82B 0.9800 . ?
C82 H82C 0.9800 . ?
C83 H83A 0.9800 . ?
C83 H83B 0.9800 . ?
C83 H83C 0.9800 . ?
C84 H84A 0.9800 . ?
C84 H84B 0.9800 . ?
C84 H84C 0.9800 . ?
C87 C88 1.554(7) . ?
C87 H87A 0.9800 . ?
C87 H87B 0.9800 . ?
C87 H87C 0.9800 . ?
C88 C89 1.484(7) . ?
C88 H88A 0.9900 . ?
C88 H88B 0.9900 . ?
C89 C90 1.503(7) . ?
C89 H89A 0.9900 . ?
C89 H89B 0.9900 . ?
C90 C91 1.533(7) . ?
C90 H90A 0.9900 . ?
C90 H90B 0.9900 . ?
C91 H91A 0.9800 . ?
C91 H91B 0.9800 . ?
C91 H91C 0.9800 . ?
C92 C93 1.452(8) . ?
C92 H92A 0.9800 . ?
C92 H92B 0.9800 . ?
C92 H92C 0.9800 . ?
C93 C94 1.324(8) . ?
C93 H93A 0.9900 . ?
C93 H93B 0.9900 . ?
C94 C95 1.413(8) . ?
C94 H94A 0.9900 . ?
C94 H94B 0.9900 . ?
C95 C96 1.559(8) . ?
C95 H95A 0.9900 . ?
C95 H95B 0.9900 . ?
C96 H96A 0.9800 . ?
C96 H96B 0.9800 . ?
C96 H96C 0.9800 . ?
